data_2017360
loop_
_publ_author_name
'Castillo, Juan C.'
'Abon\'ia, Rodrigo'
'Hursthouse, Michael B.'
'Cobo, Justo'
'Glidewell, Christopher'

_publ_section_title
;3-[(<i>E</i>)-(3-<i>tert</i>-Butyl-1-phenyl-1<i>H</i>-pyrazol-5-yl)iminomethyl]quinolin-2(1<i>H</i>)-one:
 chains built by \p-stacking of hydrogen-bonded <i>R</i>~2~^2^(8) dimers
;
_journal_coeditor_code SK3342
_journal_issue 10
_journal_name_full 'Acta Crystallographica Section C'
_journal_page_first o495
_journal_page_last o497
_journal_paper_doi 10.1107/S0108270109033861
_journal_volume 65
_journal_year 2009
_chemical_formula_iupac 'C23 H22 N4 O'
_chemical_formula_moiety 'C23 H22 N4 O'
_chemical_formula_sum 'C23 H22 N4 O'
_chemical_formula_weight 370.45
_chemical_name_systematic
;
3-[(<i>E</i>)-(3-<i>tert</i>-Butyl-1-phenyl-1<i>H</i>-pyrazol-5-
yl)iminomethyl]quinolin-2(1<i>H</i>)-one
;
_space_group_IT_number 2
_symmetry_cell_setting triclinic
_symmetry_space_group_name_Hall '-P 1'
_symmetry_space_group_name_H-M 'P -1'
_atom_sites_solution_hydrogens geom
_atom_sites_solution_primary direct
_atom_sites_solution_secondary difmap
_cell_angle_alpha 105.972(2)
_cell_angle_beta 91.253(3)
_cell_angle_gamma 98.539(2)
_cell_formula_units_Z 2
_cell_length_a 6.3601(2)
_cell_length_b 11.2750(5)
_cell_length_c 13.8028(5)
_cell_measurement_reflns_used 4310
_cell_measurement_temperature 120(2)
_cell_measurement_theta_max 27.68
_cell_measurement_theta_min 3.08
_cell_volume 938.99(6)
_computing_cell_refinement
;
DIRAX/LSQ (Duisenberg <i>et al.</i>,  2000) and DENZO (Otwinowski &
Minor, 1997)
;
_computing_data_collection 'COLLECT (Nonius, 1999)'
_computing_data_reduction 'EVALCCD (Duisenberg <i>et al.</i>,  2003)'
_computing_molecular_graphics 'PLATON (Spek, 2003)'
_computing_publication_material
;
SHELXL97 (Sheldrick, 2008) and PLATON (Spek, 2003)
;
_computing_structure_refinement 'SHELXL97 (Sheldrick, 2008)'
_computing_structure_solution 'SIR2004 (Burla <i>et al.</i>,  2005)'
_diffrn_ambient_temperature 120(2)
_diffrn_detector_area_resol_mean '4096 x 4096 pixels/ 62 x 62 mm'
_diffrn_measured_fraction_theta_full 0.994
_diffrn_measured_fraction_theta_max 0.982
_diffrn_measurement_device_type 'Bruker Nonius APEXII CCD camera on \k goniostat'
_diffrn_measurement_method '\f and \w scans'
_diffrn_radiation_monochromator '10cm confocal mirrors'
_diffrn_radiation_source 'Bruker Nonius FR591 rotating anode'
_diffrn_radiation_type 'Mo K\a'
_diffrn_radiation_wavelength 0.71073
_diffrn_reflns_av_R_equivalents 0.0637
_diffrn_reflns_av_sigmaI/netI 0.0616
_diffrn_reflns_limit_h_max 8
_diffrn_reflns_limit_h_min -8
_diffrn_reflns_limit_k_max 14
_diffrn_reflns_limit_k_min -14
_diffrn_reflns_limit_l_max 18
_diffrn_reflns_limit_l_min -17
_diffrn_reflns_number 19114
_diffrn_reflns_theta_full 27.51
_diffrn_reflns_theta_max 27.68
_diffrn_reflns_theta_min 3.08
_diffrn_standards_decay_% 0
_diffrn_standards_number 0
_exptl_absorpt_coefficient_mu 0.083
_exptl_absorpt_correction_T_max 0.988
_exptl_absorpt_correction_T_min 0.976
_exptl_absorpt_correction_type multi-scan
_exptl_absorpt_process_details '(SADABS; Sheldrick, 2007)'
_exptl_crystal_colour yellow
_exptl_crystal_density_diffrn 1.310
_exptl_crystal_density_method 'not measured'
_exptl_crystal_description block
_exptl_crystal_F_000 392
_exptl_crystal_size_max 0.25
_exptl_crystal_size_mid 0.18
_exptl_crystal_size_min 0.15
_refine_diff_density_max 0.314
_refine_diff_density_min -0.368
_refine_ls_extinction_method none
_refine_ls_goodness_of_fit_ref 1.043
_refine_ls_hydrogen_treatment constr
_refine_ls_matrix_type full
_refine_ls_number_parameters 256
_refine_ls_number_reflns 4310
_refine_ls_number_restraints 0
_refine_ls_restrained_S_all 1.043
_refine_ls_R_factor_all 0.0899
_refine_ls_R_factor_gt 0.0533
_refine_ls_shift/su_max 0.001
_refine_ls_shift/su_mean 0.000
_refine_ls_structure_factor_coef Fsqd
_refine_ls_weighting_details 'w = 1/[\s^2^(Fo^2^)+(0.0870P)^2^] where P=(Fo^2^+2Fc^2^)/3'
_refine_ls_weighting_scheme calc
_refine_ls_wR_factor_gt 0.1313
_refine_ls_wR_factor_ref 0.1512
_reflns_number_gt 2929
_reflns_number_total 4310
_reflns_threshold_expression I>2\s(I)
_cod_data_source_file sk3342.cif
_cod_data_source_block I
_cod_database_code 2017360
_cod_database_fobs_code 2017360

loop_
_symmetry_equiv_pos_as_xyz
'x, y, z'
'-x, -y, -z'

loop_
_atom_site_type_symbol
_atom_site_label
_atom_site_fract_x
_atom_site_fract_y
_atom_site_fract_z
_atom_site_U_iso_or_equiv
_atom_site_adp_type
_atom_site_calc_flag
_atom_site_refinement_flags
_atom_site_occupancy
_atom_site_disorder_assembly
_atom_site_disorder_group
N N1 1.07790(19) 0.54618(12) 0.82098(10) 0.0193(3) Uani d . 1 . .
N N2 1.24783(19) 0.64070(12) 0.84355(10) 0.0196(3) Uani d . 1 . .
C C3 1.2008(2) 0.72280(15) 0.79653(12) 0.0196(4) Uani d . 1 . .
C C4 1.0022(2) 0.68206(15) 0.74239(12) 0.0211(4) Uani d . 1 . .
H H4 0.9347 0.7237 0.7024 0.025 Uiso calc R 1 . .
C C5 0.9252(2) 0.56947(15) 0.75913(12) 0.0194(4) Uani d . 1 . .
C C11 1.0810(2) 0.44623(15) 0.86522(12) 0.0191(4) Uani d . 1 . .
C C12 0.8949(2) 0.37204(16) 0.87887(13) 0.0230(4) Uani d . 1 . .
H H12 0.7604 0.3854 0.8564 0.028 Uiso calc R 1 . .
C C13 0.9070(3) 0.27905(16) 0.92519(13) 0.0256(4) Uani d . 1 . .
H H13 0.7801 0.2272 0.9328 0.031 Uiso calc R 1 . .
C C14 1.1005(3) 0.26018(16) 0.96062(13) 0.0256(4) Uani d . 1 . .
H H14 1.1070 0.1971 0.9937 0.031 Uiso calc R 1 . .
C C15 1.2852(3) 0.33464(16) 0.94712(13) 0.0262(4) Uani d . 1 . .
H H15 1.4190 0.3222 0.9711 0.031 Uiso calc R 1 . .
C C16 1.2770(2) 0.42659(15) 0.89932(13) 0.0223(4) Uani d . 1 . .
H H16 1.4048 0.4763 0.8897 0.027 Uiso calc R 1 . .
C C31 1.3484(2) 0.84403(15) 0.80774(12) 0.0215(4) Uani d . 1 . .
C C32 1.5553(3) 0.84860(17) 0.86792(14) 0.0293(4) Uani d . 1 . .
H H32A 1.6268 0.7791 0.8330 0.044 Uiso calc R 1 . .
H H32B 1.5231 0.8416 0.9354 0.044 Uiso calc R 1 . .
H H32C 1.6488 0.9280 0.8739 0.044 Uiso calc R 1 . .
C C33 1.3990(3) 0.85829(16) 0.70306(13) 0.0275(4) Uani d . 1 . .
H H33A 1.2666 0.8583 0.6654 0.041 Uiso calc R 1 . .
H H33B 1.4679 0.7885 0.6663 0.041 Uiso calc R 1 . .
H H33C 1.4949 0.9372 0.7105 0.041 Uiso calc R 1 . .
C C34 1.2366(3) 0.95237(16) 0.86376(14) 0.0285(4) Uani d . 1 . .
H H34A 1.2046 0.9441 0.9310 0.043 Uiso calc R 1 . .
H H34B 1.1038 0.9502 0.8255 0.043 Uiso calc R 1 . .
H H34C 1.3301 1.0320 0.8706 0.043 Uiso calc R 1 . .
N N51 0.74171(19) 0.48279(12) 0.72560(10) 0.0209(3) Uani d . 1 . .
N N61 0.05457(19) 0.37302(12) 0.55062(10) 0.0196(3) Uani d . 1 . .
H H61 -0.0447 0.3998 0.5185 0.024 Uiso d R 1 . .
C C62 0.2434(2) 0.45435(15) 0.57510(12) 0.0187(4) Uani d . 1 . .
O O62 0.27221(16) 0.55038(10) 0.54628(8) 0.0228(3) Uani d . 1 . .
C C63 0.4025(2) 0.42005(15) 0.63598(12) 0.0192(4) Uani d . 1 . .
C C64 0.3608(2) 0.31132(15) 0.66188(12) 0.0203(4) Uani d . 1 . .
H H64 0.4677 0.2891 0.6995 0.024 Uiso calc R 1 . .
C C64a 0.1622(2) 0.22974(15) 0.63440(12) 0.0201(4) Uani d . 1 . .
C C65 0.1137(3) 0.12022(16) 0.66383(13) 0.0255(4) Uani d . 1 . .
H H65 0.2187 0.0955 0.7007 0.031 Uiso calc R 1 . .
C C66 -0.0840(3) 0.04811(17) 0.63997(14) 0.0297(4) Uani d . 1 . .
H H66 -0.1153 -0.0268 0.6594 0.036 Uiso calc R 1 . .
C C67 -0.2396(3) 0.08573(17) 0.58671(14) 0.0276(4) Uani d . 1 . .
H H67 -0.3770 0.0362 0.5709 0.033 Uiso calc R 1 . .
C C68 -0.1967(2) 0.19274(16) 0.55698(13) 0.0241(4) Uani d . 1 . .
H H68 -0.3037 0.2173 0.5210 0.029 Uiso calc R 1 . .
C C68a 0.0053(2) 0.26532(15) 0.57995(12) 0.0188(4) Uani d . 1 . .
C C69 0.5988(2) 0.50770(15) 0.67065(12) 0.0200(4) Uani d . 1 . .
H H69 0.6212 0.5838 0.6525 0.024 Uiso calc R 1 . .

loop_
_atom_site_aniso_label
_atom_site_aniso_U_11
_atom_site_aniso_U_22
_atom_site_aniso_U_33
_atom_site_aniso_U_12
_atom_site_aniso_U_13
_atom_site_aniso_U_23
N1 0.0178(7) 0.0193(7) 0.0218(8) 0.0024(5) -0.0016(5) 0.0082(6)
N2 0.0192(7) 0.0195(7) 0.0212(7) 0.0017(5) -0.0003(5) 0.0083(6)
C3 0.0202(8) 0.0221(9) 0.0178(8) 0.0051(6) 0.0013(6) 0.0067(7)
C4 0.0202(8) 0.0226(9) 0.0228(9) 0.0046(6) -0.0016(6) 0.0097(7)
C5 0.0183(8) 0.0212(9) 0.0202(9) 0.0045(6) -0.0002(6) 0.0074(7)
C11 0.0225(8) 0.0179(8) 0.0175(8) 0.0045(6) -0.0004(6) 0.0056(7)
C12 0.0206(8) 0.0279(9) 0.0232(9) 0.0055(7) -0.0006(7) 0.0110(7)
C13 0.0260(9) 0.0257(9) 0.0269(10) 0.0022(7) 0.0026(7) 0.0113(8)
C14 0.0297(9) 0.0245(9) 0.0260(10) 0.0076(7) 0.0004(7) 0.0109(8)
C15 0.0222(8) 0.0282(10) 0.0309(10) 0.0080(7) -0.0018(7) 0.0110(8)
C16 0.0196(8) 0.0238(9) 0.0251(9) 0.0048(7) -0.0007(7) 0.0092(7)
C31 0.0220(8) 0.0193(9) 0.0233(9) 0.0012(6) -0.0008(7) 0.0075(7)
C32 0.0251(9) 0.0277(10) 0.0354(11) -0.0008(7) -0.0043(7) 0.0127(8)
C33 0.0292(9) 0.0258(9) 0.0294(10) 0.0018(7) 0.0025(7) 0.0121(8)
C34 0.0311(9) 0.0242(9) 0.0299(10) 0.0041(7) 0.0002(7) 0.0074(8)
N51 0.0176(7) 0.0245(8) 0.0210(8) 0.0028(5) -0.0019(5) 0.0077(6)
N61 0.0174(7) 0.0228(8) 0.0202(7) 0.0040(5) -0.0031(5) 0.0087(6)
C62 0.0197(8) 0.0205(9) 0.0173(8) 0.0054(6) 0.0014(6) 0.0064(7)
O62 0.0212(6) 0.0242(7) 0.0261(7) 0.0029(5) -0.0021(5) 0.0127(5)
C63 0.0198(8) 0.0212(9) 0.0179(8) 0.0061(6) 0.0010(6) 0.0062(7)
C64 0.0192(8) 0.0243(9) 0.0185(9) 0.0057(6) -0.0006(6) 0.0068(7)
C64a 0.0213(8) 0.0207(9) 0.0198(9) 0.0045(6) 0.0003(6) 0.0078(7)
C65 0.0232(9) 0.0273(10) 0.0289(10) 0.0041(7) -0.0015(7) 0.0129(8)
C66 0.0297(10) 0.0269(10) 0.0350(11) -0.0007(7) -0.0001(8) 0.0156(8)
C67 0.0232(9) 0.0305(10) 0.0278(10) -0.0022(7) -0.0033(7) 0.0099(8)
C68 0.0202(8) 0.0295(10) 0.0221(9) 0.0022(7) -0.0027(7) 0.0078(7)
C68a 0.0223(8) 0.0186(9) 0.0161(8) 0.0041(6) 0.0012(6) 0.0054(7)
C69 0.0202(8) 0.0211(9) 0.0203(9) 0.0045(6) 0.0008(6) 0.0081(7)

loop_
_atom_type_symbol
_atom_type_description
_atom_type_scat_dispersion_real
_atom_type_scat_dispersion_imag
_atom_type_scat_source
C C 0.0033 0.0016 'International Tables Vol C Tables 4.2.6.8 and 6.1.1.4'
H H 0.0000 0.0000 'International Tables Vol C Tables 4.2.6.8 and 6.1.1.4'
N N 0.0061 0.0033 'International Tables Vol C Tables 4.2.6.8 and 6.1.1.4'
O O 0.0106 0.0060 'International Tables Vol C Tables 4.2.6.8 and 6.1.1.4'

loop_
_geom_angle_atom_site_label_1
_geom_angle_atom_site_label_2
_geom_angle_atom_site_label_3
_geom_angle_site_symmetry_1
_geom_angle_site_symmetry_3
_geom_angle
_geom_angle_publ_flag
N2 N1 C5 . . 110.84(13) ?
N2 N1 C11 . . 117.88(12) ?
C5 N1 C11 . . 131.24(13) ?
C3 N2 N1 . . 105.59(13) ?
N2 C3 C4 . . 111.28(14) ?
N2 C3 C31 . . 121.05(14) ?
C4 C3 C31 . . 127.64(15) ?
C5 C4 C3 . . 105.79(14) ?
C5 C4 H4 . . 127.1 ?
C3 C4 H4 . . 127.1 ?
C4 C5 N1 . . 106.50(13) ?
C4 C5 N51 . . 133.72(15) ?
N1 C5 N51 . . 119.75(14) ?
C12 C11 C16 . . 119.64(15) ?
C12 C11 N1 . . 122.09(14) ?
C16 C11 N1 . . 118.21(14) ?
C13 C12 C11 . . 119.63(15) ?
C13 C12 H12 . . 120.2 ?
C11 C12 H12 . . 120.2 ?
C12 C13 C14 . . 121.09(15) ?
C12 C13 H13 . . 119.5 ?
C14 C13 H13 . . 119.5 ?
C13 C14 C15 . . 118.99(16) ?
C13 C14 H14 . . 120.5 ?
C15 C14 H14 . . 120.5 ?
C16 C15 C14 . . 120.84(15) ?
C16 C15 H15 . . 119.6 ?
C14 C15 H15 . . 119.6 ?
C15 C16 C11 . . 119.78(15) ?
C15 C16 H16 . . 120.1 ?
C11 C16 H16 . . 120.1 ?
C3 C31 C32 . . 110.99(13) ?
C3 C31 C33 . . 109.63(13) ?
C32 C31 C33 . . 109.54(13) ?
C3 C31 C34 . . 108.63(13) ?
C32 C31 C34 . . 108.98(14) ?
C33 C31 C34 . . 109.03(14) ?
C31 C32 H32A . . 109.5 ?
C31 C32 H32B . . 109.5 ?
H32A C32 H32B . . 109.5 ?
C31 C32 H32C . . 109.5 ?
H32A C32 H32C . . 109.5 ?
H32B C32 H32C . . 109.5 ?
C31 C33 H33A . . 109.5 ?
C31 C33 H33B . . 109.5 ?
H33A C33 H33B . . 109.5 ?
C31 C33 H33C . . 109.5 ?
H33A C33 H33C . . 109.5 ?
H33B C33 H33C . . 109.5 ?
C31 C34 H34A . . 109.5 ?
C31 C34 H34B . . 109.5 ?
H34A C34 H34B . . 109.5 ?
C31 C34 H34C . . 109.5 ?
H34A C34 H34C . . 109.5 ?
H34B C34 H34C . . 109.5 ?
C69 N51 C5 . . 118.86(14) ?
C62 N61 C68a . . 125.25(13) ?
C62 N61 H61 . . 113.9 ?
C68a N61 H61 . . 120.5 ?
O62 C62 N61 . . 120.64(14) ?
O62 C62 C63 . . 123.65(14) ?
N61 C62 C63 . . 115.72(14) ?
C64 C63 C69 . . 122.03(14) ?
C64 C63 C62 . . 119.97(14) ?
C69 C63 C62 . . 117.94(14) ?
C63 C64 C64a . . 122.17(15) ?
C63 C64 H64 . . 118.9 ?
C64a C64 H64 . . 118.9 ?
C65 C64a C68a . . 119.05(15) ?
C65 C64a C64 . . 122.89(15) ?
C68a C64a C64 . . 117.97(15) ?
C66 C65 C64a . . 120.69(16) ?
C66 C65 H65 . . 119.7 ?
C64a C65 H65 . . 119.7 ?
C65 C66 C67 . . 119.54(17) ?
C65 C66 H66 . . 120.2 ?
C67 C66 H66 . . 120.2 ?
C68 C67 C66 . . 121.07(16) ?
C68 C67 H67 . . 119.5 ?
C66 C67 H67 . . 119.5 ?
C67 C68 C68a . . 119.47(16) ?
C67 C68 H68 . . 120.3 ?
C68a C68 H68 . . 120.3 ?
N61 C68a C68 . . 121.06(14) ?
N61 C68a C64a . . 118.77(14) ?
C68 C68a C64a . . 120.17(15) ?
N51 C69 C63 . . 120.29(15) ?
N51 C69 H69 . . 119.9 ?
C63 C69 H69 . . 119.9 ?

loop_
_geom_bond_atom_site_label_1
_geom_bond_atom_site_label_2
_geom_bond_site_symmetry_2
_geom_bond_distance
_geom_bond_publ_flag
N1 N2 . 1.3643(18) ?
N1 C5 . 1.380(2) ?
N1 C11 . 1.424(2) ?
N2 C3 . 1.331(2) ?
C3 C4 . 1.401(2) ?
C3 C31 . 1.507(2) ?
C4 C5 . 1.374(2) ?
C4 H4 . 0.9500 ?
C5 N51 . 1.3857(19) ?
C11 C12 . 1.392(2) ?
C11 C16 . 1.392(2) ?
C12 C13 . 1.380(2) ?
C12 H12 . 0.9500 ?
C13 C14 . 1.381(2) ?
C13 H13 . 0.9500 ?
C14 C15 . 1.386(2) ?
C14 H14 . 0.9500 ?
C15 C16 . 1.380(2) ?
C15 H15 . 0.9500 ?
C16 H16 . 0.9500 ?
C31 C32 . 1.527(2) ?
C31 C33 . 1.533(2) ?
C31 C34 . 1.536(2) ?
C32 H32A . 0.9800 ?
C32 H32B . 0.9800 ?
C32 H32C . 0.9800 ?
C33 H33A . 0.9800 ?
C33 H33B . 0.9800 ?
C33 H33C . 0.9800 ?
C34 H34A . 0.9800 ?
C34 H34B . 0.9800 ?
C34 H34C . 0.9800 ?
N51 C69 . 1.282(2) ?
N61 C62 . 1.3719(19) y
N61 H61 . 0.900 ?
C62 O62 . 1.2432(19) ?
C62 C63 . 1.462(2) y
C63 C64 . 1.360(2) y
C63 C69 . 1.453(2) ?
C64 C64a . 1.424(2) y
C64 H64 . 0.9500 ?
C64a C65 . 1.398(2) y
C65 C66 . 1.372(2) y
C65 H65 . 0.9500 ?
C66 C67 . 1.402(2) y
C66 H66 . 0.9500 ?
C67 C68 . 1.370(2) y
C67 H67 . 0.9500 ?
C68 C68a . 1.396(2) y
C68a N61 . 1.378(2) y
C64a C68a . 1.405(2) y
C68 H68 . 0.9500 ?
C69 H69 . 0.9500 ?

loop_
_geom_hbond_atom_site_label_D
_geom_hbond_atom_site_label_H
_geom_hbond_atom_site_label_A
_geom_hbond_site_symmetry_A
_geom_hbond_distance_DH
_geom_hbond_distance_HA
_geom_hbond_distance_DA
_geom_hbond_angle_DHA
_geom_hbond_publ_flag
N61 H61 O62 2_566 0.90 1.92 2.8110(17) 176 y
C12 H12 N51 . 0.95 2.37 2.951(2) 119 y

loop_
_geom_torsion_atom_site_label_1
_geom_torsion_atom_site_label_2
_geom_torsion_atom_site_label_3
_geom_torsion_atom_site_label_4
_geom_torsion_site_symmetry_1
_geom_torsion_site_symmetry_2
_geom_torsion_site_symmetry_3
_geom_torsion_site_symmetry_4
_geom_torsion
_geom_torsion_publ_flag
C5 N1 N2 C3 . . . . 0.36(17) ?
C11 N1 N2 C3 . . . . -177.51(13) ?
N1 N2 C3 C4 . . . . -0.65(17) ?
N1 N2 C3 C31 . . . . 177.23(13) ?
N2 C3 C4 C5 . . . . 0.70(18) ?
C31 C3 C4 C5 . . . . -177.00(15) ?
C3 C4 C5 N1 . . . . -0.44(17) ?
C3 C4 C5 N51 . . . . -178.54(16) ?
N2 N1 C5 C4 . . . . 0.06(18) ?
C11 N1 C5 C4 . . . . 177.57(15) ?
N2 N1 C5 N51 . . . . 178.48(13) ?
C11 N1 C5 N51 . . . . -4.0(3) ?
N2 N1 C11 C12 . . . . 155.89(14) y
C5 N1 C11 C12 . . . . -21.5(3) ?
N2 N1 C11 C16 . . . . -21.4(2) ?
C5 N1 C11 C16 . . . . 161.24(15) ?
C16 C11 C12 C13 . . . . -0.6(2) ?
N1 C11 C12 C13 . . . . -177.87(15) ?
C11 C12 C13 C14 . . . . 1.6(3) ?
C12 C13 C14 C15 . . . . -1.4(3) ?
C13 C14 C15 C16 . . . . 0.2(3) ?
C14 C15 C16 C11 . . . . 0.8(3) ?
C12 C11 C16 C15 . . . . -0.6(2) ?
N1 C11 C16 C15 . . . . 176.77(14) ?
N2 C3 C31 C32 . . . . 5.9(2) y
C4 C3 C31 C32 . . . . -176.61(15) ?
N2 C3 C31 C33 . . . . 127.02(16) y
C4 C3 C31 C33 . . . . -55.5(2) ?
N2 C3 C31 C34 . . . . -113.92(16) y
C4 C3 C31 C34 . . . . 63.6(2) ?
C4 C5 N51 C69 . . . . -4.2(3) ?
N1 C5 N51 C69 . . . . 177.94(14) y
C68a N61 C62 O62 . . . . -178.95(14) ?
C68a N61 C62 C63 . . . . 1.0(2) ?
O62 C62 C63 C64 . . . . -178.03(15) ?
N61 C62 C63 C64 . . . . 2.1(2) ?
O62 C62 C63 C69 . . . . 4.6(2) ?
N61 C62 C63 C69 . . . . -175.29(13) ?
C69 C63 C64 C64a . . . . 175.17(14) ?
C62 C63 C64 C64a . . . . -2.1(2) ?
C63 C64 C64a C65 . . . . -177.37(15) ?
C63 C64 C64a C68a . . . . -0.9(2) ?
C68a C64a C65 C66 . . . . 0.1(3) ?
C64 C64a C65 C66 . . . . 176.52(16) ?
C64a C65 C66 C67 . . . . -0.9(3) ?
C65 C66 C67 C68 . . . . 0.8(3) ?
C66 C67 C68 C68a . . . . 0.1(3) ?
C62 N61 C68a C68 . . . . 175.63(14) ?
C62 N61 C68a C64a . . . . -3.9(2) ?
C67 C68 C68a N61 . . . . 179.52(15) ?
C67 C68 C68a C64a . . . . -0.9(2) ?
C65 C64a C68a N61 . . . . -179.61(14) ?
C64 C64a C68a N61 . . . . 3.8(2) ?
C65 C64a C68a C68 . . . . 0.8(2) ?
C64 C64a C68a C68 . . . . -175.79(14) ?
C5 N51 C69 C63 . . . . -178.71(14) y
C64 C63 C69 N51 . . . . 1.6(2) ?
N51 C69 C63 C62 . . . . 178.88(14) y

loop_
_cod_related_entry_id
_cod_related_entry_database
_cod_related_entry_code
1 ChemSpider 24726516
